data_7029819
loop_
_publ_author_name
'Zhang, Lei'
'Kuang, Xiaofei'
'Wu, Xiaoyuan'
'Yang, Wenbin'
'Lu, Canzhong'

_publ_section_title
;
 Supramolecular interactions induced hinge-like motion of a metal-organic
 framework accompanied by anisotropic thermal expansion.
;
_journal_issue 19
_journal_name_full 'Dalton transactions (Cambridge, England : 2003)'
_journal_page_first 7146
_journal_page_last 7152
_journal_paper_doi 10.1039/c3dt53580k
_journal_volume 43
_journal_year 2014
_chemical_formula_sum 'C72 H48 Ag4 Mo8 N24 O26'
_chemical_formula_weight 2864.34
_chemical_name_systematic
; 
 ? 
;
_space_group_IT_number 15
_symmetry_cell_setting monoclinic
_symmetry_space_group_name_Hall '-C 2yc'
_symmetry_space_group_name_H-M 'C 1 2/c 1'
_atom_sites_solution_hydrogens geom
_atom_sites_solution_primary direct
_atom_sites_solution_secondary difmap
_audit_creation_method SHELXL-97
_cell_angle_alpha 90.00
_cell_angle_beta 115.250(4)
_cell_angle_gamma 90.00
_cell_formula_units_Z 4
_cell_length_a 22.0267(7)
_cell_length_b 16.6061(5)
_cell_length_c 25.5742(12)
_cell_measurement_reflns_used 14276
_cell_measurement_temperature 370.00(10)
_cell_measurement_theta_max 28.7960
_cell_measurement_theta_min 3.2040
_cell_volume 8460.7(6)
_computing_structure_refinement 'SHELXL-97 (Sheldrick, 1997)'
_computing_structure_solution 'SHELXS-97 (Sheldrick, 1990)'
_diffrn_ambient_temperature 370.00(10)
_diffrn_detector_area_resol_mean 10.3503
_diffrn_measured_fraction_theta_full 0.972
_diffrn_measured_fraction_theta_max 0.972
_diffrn_measurement_device_type 'SuperNova, Dual, Cu at zero, Atlas'
_diffrn_measurement_method '\w scans'
_diffrn_radiation_monochromator mirror
_diffrn_radiation_source 'SuperNova (Mo) X-ray Source'
_diffrn_radiation_type MoK\a
_diffrn_radiation_wavelength 0.71073
_diffrn_reflns_av_R_equivalents 0.0278
_diffrn_reflns_av_sigmaI/netI 0.0310
_diffrn_reflns_limit_h_max 21
_diffrn_reflns_limit_h_min -26
_diffrn_reflns_limit_k_max 19
_diffrn_reflns_limit_k_min -18
_diffrn_reflns_limit_l_max 30
_diffrn_reflns_limit_l_min -20
_diffrn_reflns_number 19607
_diffrn_reflns_theta_full 25.00
_diffrn_reflns_theta_max 25.00
_diffrn_reflns_theta_min 3.06
_exptl_absorpt_coefficient_mu 2.138
_exptl_absorpt_correction_T_max 1.00000
_exptl_absorpt_correction_T_min 0.64946
_exptl_absorpt_correction_type multi-scan
_exptl_crystal_colour brown
_exptl_crystal_density_diffrn 2.249
_exptl_crystal_density_method 'not measured'
_exptl_crystal_description block-like
_exptl_crystal_F_000 5520
_exptl_crystal_size_max 0.33
_exptl_crystal_size_mid 0.11
_exptl_crystal_size_min 0.10
_refine_diff_density_max 2.030
_refine_diff_density_min -1.006
_refine_diff_density_rms 0.143
_refine_ls_extinction_method none
_refine_ls_goodness_of_fit_ref 1.051
_refine_ls_hydrogen_treatment constr
_refine_ls_matrix_type full
_refine_ls_number_parameters 605
_refine_ls_number_reflns 7258
_refine_ls_number_restraints 0
_refine_ls_restrained_S_all 1.051
_refine_ls_R_factor_all 0.0546
_refine_ls_R_factor_gt 0.0447
_refine_ls_shift/su_max 0.001
_refine_ls_shift/su_mean 0.000
_refine_ls_structure_factor_coef Fsqd
_refine_ls_weighting_details 'calc w=1/[\s^2^(Fo^2^)+(0.0765P)^2^+61.4138P] where P=(Fo^2^+2Fc^2^)/3'
_refine_ls_weighting_scheme calc
_refine_ls_wR_factor_gt 0.1285
_refine_ls_wR_factor_ref 0.1384
_reflns_number_gt 6085
_reflns_number_total 7258
_reflns_threshold_expression >2sigma(I)
_cod_data_source_file c3dt53580k2.cif
_cod_data_source_block A_370K
_cod_depositor_comments
;Adding full bibliography for
 ./tmp-cod-update-bibliographies-12899/cifs/7029819.cif.
;
_cod_original_cell_volume 8460.7(5)
_cod_original_sg_symbol_H-M C2/c
_cod_database_code 7029819

loop_
_symmetry_equiv_pos_as_xyz
'x, y, z'
'-x, y, -z+1/2'
'x+1/2, y+1/2, z'
'-x+1/2, y+1/2, -z+1/2'
'-x, -y, -z'
'x, -y, z-1/2'
'-x+1/2, -y+1/2, -z'
'x+1/2, -y+1/2, z-1/2'

loop_
_atom_site_label
_atom_site_type_symbol
_atom_site_fract_x
_atom_site_fract_y
_atom_site_fract_z
_atom_site_U_iso_or_equiv
_atom_site_adp_type
_atom_site_occupancy
_atom_site_symmetry_multiplicity
_atom_site_calc_flag
_atom_site_refinement_flags
Mo1 Mo 0.5000 -0.03524(6) 0.2500 0.0545(3) Uani 1 2 d S
Mo2 Mo 0.50128(3) 0.08977(3) 0.13917(2) 0.03282(16) Uani 1 1 d .
Mo3 Mo 0.50873(3) 0.29074(4) 0.14285(2) 0.03472(16) Uani 1 1 d .
Mo4 Mo 0.5000 0.40706(7) 0.2500 0.0519(3) Uani 1 2 d S
Mo5 Mo 0.59199(3) 0.19286(3) 0.29039(2) 0.03285(16) Uani 1 1 d .
O1 O 0.4377(6) -0.0984(6) 0.2073(6) 0.160(5) Uani 1 1 d .
O2 O 0.5338(3) 0.0152(3) 0.2058(2) 0.0594(14) Uani 1 1 d .
O3 O 0.4475(3) 0.0278(4) 0.0861(3) 0.0758(18) Uani 1 1 d .
O4 O 0.5728(3) 0.0824(4) 0.1305(3) 0.0688(17) Uani 1 1 d .
O5 O 0.4671(3) 0.1898(3) 0.1064(2) 0.0553(14) Uani 1 1 d .
O6 O 0.5511(3) 0.1860(3) 0.2144(2) 0.0639(16) Uani 1 1 d .
O7 O 0.5764(3) 0.1044(4) 0.3236(3) 0.0672(16) Uani 1 1 d .
O8 O 0.6761(3) 0.1969(3) 0.3167(3) 0.0655(17) Uani 1 1 d .
O9 O 0.5658(3) 0.2811(4) 0.3165(3) 0.0609(15) Uani 1 1 d .
O10 O 0.5783(3) 0.2876(4) 0.1297(3) 0.0751(18) Uani 1 1 d .
O11 O 0.4570(3) 0.3521(4) 0.0919(3) 0.079(2) Uani 1 1 d .
O12 O 0.5472(3) 0.3578(4) 0.2116(3) 0.0661(16) Uani 1 1 d .
O13 O 0.4420(4) 0.4668(5) 0.2015(3) 0.095(2) Uani 1 1 d .
Ag1 Ag 0.34424(3) -0.04292(4) -0.63274(2) 0.04982(18) Uani 1 1 d .
Ag2 Ag 0.32227(3) 0.25501(4) -0.13325(2) 0.0560(2) Uani 1 1 d .
C15 C 0.0327(3) 0.3107(4) -0.5904(3) 0.0409(16) Uani 1 1 d .
H15A H 0.0540 0.2897 -0.6120 0.049 Uiso 1 1 calc R
C17 C 0.1237(3) 0.2559(4) -0.4990(3) 0.0289(13) Uani 1 1 d .
C18 C 0.5978(3) 0.4713(4) -0.0005(3) 0.0301(13) Uani 1 1 d .
C19 C 0.0598(3) 0.3009(4) -0.5312(3) 0.0300(13) Uani 1 1 d .
C20 C 0.2977(3) 0.0835(4) -0.4957(3) 0.0322(13) Uani 1 1 d .
H20A H 0.3199 0.0872 -0.4556 0.039 Uiso 1 1 calc R
C21 C 0.5039(3) 0.3847(4) -0.0046(3) 0.0364(14) Uani 1 1 d .
H21A H 0.5236 0.3833 0.0356 0.044 Uiso 1 1 calc R
C23 C 0.2095(3) 0.2261(4) -0.4136(3) 0.0306(13) Uani 1 1 d .
C24 C 0.7203(3) 0.6525(4) -0.1089(3) 0.0350(14) Uani 1 1 d .
H24A H 0.7006 0.6572 -0.1489 0.042 Uiso 1 1 calc R
C25 C 0.6820(3) 0.5522(4) 0.0056(3) 0.0302(13) Uani 1 1 d .
C26 C 0.7775(3) 0.6383(4) 0.0086(3) 0.0380(15) Uani 1 1 d .
H26A H 0.7984 0.6345 0.0487 0.046 Uiso 1 1 calc R
C27 C 0.5333(3) 0.4272(4) -0.0346(3) 0.0287(13) Uani 1 1 d .
C30 C 0.4441(3) 0.3444(4) -0.0366(3) 0.0387(15) Uani 1 1 d .
H30A H 0.4242 0.3164 -0.0165 0.046 Uiso 1 1 calc R
C31 C 0.2428(3) 0.2367(4) -0.3496(3) 0.0344(14) Uani 1 1 d .
C33 C 0.0260(3) 0.3343(5) -0.5014(3) 0.0401(16) Uani 1 1 d .
H33A H 0.0431 0.3297 -0.4614 0.048 Uiso 1 1 calc R
C36 C 0.2353(3) 0.0643(4) -0.6123(3) 0.0372(15) Uani 1 1 d .
H36A H 0.2135 0.0572 -0.6522 0.045 Uiso 1 1 calc R
C37 C 0.7148(3) 0.6017(4) -0.0235(3) 0.0308(13) Uani 1 1 d .
C39 C 0.2354(3) 0.1216(4) -0.5265(3) 0.0308(13) Uani 1 1 d .
C40 C -0.0330(3) 0.3742(5) -0.5321(3) 0.0464(18) Uani 1 1 d .
H40A H -0.0550 0.3968 -0.5117 0.056 Uiso 1 1 calc R
C41 C 0.6788(4) 0.4561(5) 0.1795(3) 0.0492(19) Uani 1 1 d .
H41A H 0.6348 0.4388 0.1592 0.059 Uiso 1 1 calc R
C42 C 0.2041(3) 0.1095(4) -0.5857(3) 0.0371(15) Uani 1 1 d .
H42A H 0.1620 0.1319 -0.6075 0.045 Uiso 1 1 calc R
C43 C 0.6802(3) 0.5021(4) 0.0869(3) 0.0327(14) Uani 1 1 d .
C44 C 0.7124(3) 0.4914(4) 0.1511(3) 0.0366(15) Uani 1 1 d .
C45 C 0.6865(3) 0.6099(4) -0.0827(3) 0.0331(14) Uani 1 1 d .
H45A H 0.6449 0.5869 -0.1051 0.040 Uiso 1 1 calc R
C46 C -0.0269(3) 0.3526(5) -0.6169(3) 0.0426(16) Uani 1 1 d .
H46A H -0.0444 0.3600 -0.6567 0.051 Uiso 1 1 calc R
C47 C 0.8073(3) 0.6801(4) -0.0213(3) 0.0433(17) Uani 1 1 d .
H47A H 0.8486 0.7046 -0.0001 0.052 Uiso 1 1 calc R
C48 C 0.2053(3) 0.1721(4) -0.4962(3) 0.0298(13) Uani 1 1 d .
C49 C 0.3248(3) 0.0404(4) -0.5269(3) 0.0373(15) Uani 1 1 d .
H49A H 0.3668 0.0171 -0.5065 0.045 Uiso 1 1 calc R
C50 C 0.5016(3) 0.4279(4) -0.0943(3) 0.0401(15) Uani 1 1 d .
H50A H 0.5191 0.4576 -0.1154 0.048 Uiso 1 1 calc R
C53 C 0.8066(4) 0.5049(5) 0.2413(3) 0.053(2) Uani 1 1 d .
H53A H 0.8506 0.5219 0.2624 0.063 Uiso 1 1 calc R
C54 C 0.7118(4) 0.4464(6) 0.2392(3) 0.056(2) Uani 1 1 d .
H54A H 0.6890 0.4222 0.2584 0.067 Uiso 1 1 calc R
C55 C 0.2449(4) 0.2951(5) -0.2641(3) 0.055(2) Uani 1 1 d .
H55A H 0.2260 0.3299 -0.2466 0.066 Uiso 1 1 calc R
C56 C 0.4438(3) 0.3840(5) -0.1218(3) 0.0451(17) Uani 1 1 d .
H56A H 0.4245 0.3824 -0.1620 0.054 Uiso 1 1 calc R
C57 C 0.2144(4) 0.2876(5) -0.3232(3) 0.0476(18) Uani 1 1 d .
H57A H 0.1754 0.3162 -0.3451 0.057 Uiso 1 1 calc R
C58 C 0.3280(4) 0.2086(6) -0.2570(3) 0.058(2) Uani 1 1 d .
H58A H 0.3672 0.1809 -0.2344 0.069 Uiso 1 1 calc R
C59 C 0.7780(4) 0.5166(5) 0.1822(3) 0.0473(18) Uani 1 1 d .
H59A H 0.8019 0.5406 0.1640 0.057 Uiso 1 1 calc R
C60 C 0.3022(4) 0.1993(5) -0.3161(3) 0.0494(19) Uani 1 1 d .
H60A H 0.3245 0.1684 -0.3328 0.059 Uiso 1 1 calc R
N1 N 0.2957(3) 0.0300(3) -0.5833(2) 0.0355(12) Uani 1 1 d .
N2 N -0.0608(3) 0.3829(4) -0.5892(2) 0.0389(13) Uani 1 1 d .
N3 N 0.3008(3) 0.2544(4) -0.2303(3) 0.0513(16) Uani 1 1 d .
N4 N 0.1477(3) 0.2104(3) -0.5286(2) 0.0332(12) Uani 1 1 d .
N5 N 0.1526(3) 0.2668(3) -0.4419(2) 0.0341(12) Uani 1 1 d .
N6 N 0.2379(3) 0.1775(3) -0.4383(2) 0.0336(12) Uani 1 1 d .
N7 N 0.7799(3) 0.6871(3) -0.0789(2) 0.0369(13) Uani 1 1 d .
N8 N 0.4135(3) 0.3432(3) -0.0941(2) 0.0387(13) Uani 1 1 d .
N9 N 0.7753(3) 0.4708(4) 0.2700(3) 0.0498(15) Uani 1 1 d .
N10 N 0.6259(2) 0.5127(3) -0.0279(2) 0.0323(11) Uani 1 1 d .
N11 N 0.6229(3) 0.4630(3) 0.0575(2) 0.0352(12) Uani 1 1 d .
N12 N 0.7110(3) 0.5491(3) 0.0635(2) 0.0359(12) Uani 1 1 d .

loop_
_atom_site_aniso_label
_atom_site_aniso_U_11
_atom_site_aniso_U_22
_atom_site_aniso_U_33
_atom_site_aniso_U_23
_atom_site_aniso_U_13
_atom_site_aniso_U_12
Mo1 0.0606(6) 0.0583(6) 0.0645(6) 0.000 0.0458(5) 0.000
Mo2 0.0351(3) 0.0380(3) 0.0245(3) -0.0017(2) 0.0118(2) -0.0002(2)
Mo3 0.0419(3) 0.0353(3) 0.0308(3) 0.0064(2) 0.0193(3) -0.0001(2)
Mo4 0.0507(6) 0.0698(7) 0.0344(5) 0.000 0.0176(4) 0.000
Mo5 0.0283(3) 0.0334(3) 0.0329(3) -0.0041(2) 0.0094(2) -0.0002(2)
O1 0.185(10) 0.126(8) 0.238(13) -0.099(8) 0.154(10) -0.102(8)
O2 0.070(4) 0.058(3) 0.050(3) 0.004(3) 0.024(3) 0.000(3)
O3 0.069(4) 0.089(5) 0.059(4) -0.025(3) 0.017(3) -0.012(3)
O4 0.058(4) 0.089(5) 0.061(4) 0.008(3) 0.027(3) 0.016(3)
O5 0.063(3) 0.056(3) 0.048(3) 0.000(3) 0.025(3) 0.002(3)
O6 0.091(4) 0.053(4) 0.039(3) -0.001(2) 0.019(3) -0.005(3)
O7 0.076(4) 0.061(4) 0.074(4) 0.015(3) 0.041(3) 0.021(3)
O8 0.038(3) 0.061(4) 0.091(5) -0.029(3) 0.021(3) -0.004(2)
O9 0.068(4) 0.057(3) 0.072(4) -0.005(3) 0.043(3) -0.008(3)
O10 0.071(4) 0.083(5) 0.085(5) 0.005(4) 0.046(4) -0.003(3)
O11 0.084(4) 0.101(5) 0.066(4) 0.036(4) 0.046(4) 0.040(4)
O12 0.078(4) 0.063(4) 0.065(4) 0.001(3) 0.039(3) -0.012(3)
O13 0.103(6) 0.082(5) 0.080(5) 0.013(4) 0.022(4) 0.002(4)
Ag1 0.0408(3) 0.0697(4) 0.0351(3) 0.0048(3) 0.0125(2) 0.0204(3)
Ag2 0.0562(4) 0.0747(5) 0.0347(3) 0.0013(3) 0.0173(3) -0.0266(3)
C15 0.040(4) 0.053(4) 0.028(3) -0.003(3) 0.014(3) 0.008(3)
C17 0.024(3) 0.033(3) 0.029(3) 0.001(3) 0.011(3) 0.001(2)
C18 0.030(3) 0.029(3) 0.029(3) -0.001(3) 0.010(3) 0.003(2)
C19 0.031(3) 0.029(3) 0.029(3) 0.002(3) 0.012(3) 0.002(2)
C20 0.028(3) 0.035(3) 0.030(3) 0.001(3) 0.009(3) 0.004(3)
C21 0.032(3) 0.044(4) 0.031(3) -0.003(3) 0.011(3) -0.007(3)
C23 0.030(3) 0.033(3) 0.028(3) 0.004(3) 0.012(3) 0.003(2)
C24 0.036(3) 0.035(4) 0.033(3) 0.006(3) 0.014(3) 0.004(3)
C25 0.028(3) 0.030(3) 0.031(3) -0.004(3) 0.011(3) 0.000(2)
C26 0.043(4) 0.037(4) 0.034(3) 0.001(3) 0.017(3) -0.008(3)
C27 0.023(3) 0.031(3) 0.029(3) 0.004(3) 0.009(3) 0.001(2)
C30 0.035(4) 0.042(4) 0.041(4) 0.001(3) 0.017(3) -0.007(3)
C31 0.038(4) 0.039(4) 0.027(3) 0.000(3) 0.014(3) 0.003(3)
C33 0.037(4) 0.057(4) 0.026(3) 0.002(3) 0.013(3) 0.018(3)
C36 0.042(4) 0.040(4) 0.031(3) 0.002(3) 0.017(3) 0.009(3)
C37 0.027(3) 0.030(3) 0.036(3) 0.004(3) 0.014(3) 0.001(2)
C39 0.034(3) 0.026(3) 0.034(3) -0.002(3) 0.016(3) -0.002(2)
C40 0.043(4) 0.062(5) 0.038(4) 0.002(3) 0.021(3) 0.016(3)
C41 0.032(4) 0.075(5) 0.034(4) 0.005(4) 0.007(3) -0.011(3)
C42 0.038(4) 0.035(4) 0.035(4) 0.004(3) 0.012(3) 0.006(3)
C43 0.033(3) 0.035(3) 0.028(3) 0.002(3) 0.011(3) 0.001(3)
C44 0.034(4) 0.043(4) 0.025(3) 0.001(3) 0.005(3) -0.004(3)
C45 0.029(3) 0.036(3) 0.031(3) -0.001(3) 0.009(3) -0.003(3)
C46 0.035(4) 0.061(5) 0.027(3) -0.001(3) 0.009(3) 0.005(3)
C47 0.035(4) 0.048(4) 0.044(4) 0.005(3) 0.014(3) -0.011(3)
C48 0.026(3) 0.027(3) 0.036(3) 0.004(3) 0.013(3) 0.001(2)
C49 0.034(4) 0.038(4) 0.040(4) 0.002(3) 0.017(3) 0.005(3)
C50 0.038(4) 0.045(4) 0.037(4) 0.007(3) 0.016(3) -0.007(3)
C53 0.039(4) 0.065(5) 0.038(4) 0.001(4) 0.001(3) -0.010(4)
C54 0.045(5) 0.084(6) 0.038(4) 0.014(4) 0.016(4) -0.006(4)
C55 0.061(5) 0.069(5) 0.034(4) -0.004(4) 0.020(4) 0.014(4)
C56 0.041(4) 0.062(5) 0.027(3) 0.000(3) 0.010(3) -0.011(3)
C57 0.042(4) 0.064(5) 0.038(4) 0.000(4) 0.017(3) 0.016(3)
C58 0.048(5) 0.080(6) 0.037(4) 0.001(4) 0.010(4) 0.021(4)
C59 0.039(4) 0.058(5) 0.036(4) 0.003(3) 0.007(3) -0.013(3)
C60 0.046(4) 0.064(5) 0.036(4) -0.002(3) 0.015(3) 0.015(3)
N1 0.038(3) 0.036(3) 0.035(3) -0.006(2) 0.017(3) 0.002(2)
N2 0.032(3) 0.045(3) 0.035(3) 0.007(3) 0.009(2) 0.013(2)
N3 0.054(4) 0.067(4) 0.028(3) -0.003(3) 0.012(3) -0.001(3)
N4 0.031(3) 0.036(3) 0.028(3) -0.001(2) 0.009(2) 0.000(2)
N5 0.036(3) 0.040(3) 0.029(3) 0.003(2) 0.016(2) 0.006(2)
N6 0.031(3) 0.034(3) 0.034(3) 0.000(2) 0.013(2) 0.007(2)
N7 0.037(3) 0.038(3) 0.037(3) 0.003(2) 0.017(3) -0.007(2)
N8 0.036(3) 0.041(3) 0.035(3) -0.005(3) 0.012(2) -0.010(2)
N9 0.049(4) 0.061(4) 0.031(3) 0.002(3) 0.009(3) -0.001(3)
N10 0.031(3) 0.035(3) 0.032(3) 0.003(2) 0.014(2) -0.001(2)
N11 0.029(3) 0.042(3) 0.031(3) 0.003(2) 0.009(2) -0.006(2)
N12 0.033(3) 0.039(3) 0.034(3) 0.000(2) 0.012(2) -0.008(2)

loop_
_atom_type_symbol
_atom_type_description
_atom_type_scat_dispersion_real
_atom_type_scat_dispersion_imag
_atom_type_scat_source
C C 0.0033 0.0016 'International Tables Vol C Tables 4.2.6.8 and 6.1.1.4'
H H 0.0000 0.0000 'International Tables Vol C Tables 4.2.6.8 and 6.1.1.4'
N N 0.0061 0.0033 'International Tables Vol C Tables 4.2.6.8 and 6.1.1.4'
O O 0.0106 0.0060 'International Tables Vol C Tables 4.2.6.8 and 6.1.1.4'
Mo Mo -1.6832 0.6857 'International Tables Vol C Tables 4.2.6.8 and 6.1.1.4'
Ag Ag -0.8971 1.1015 'International Tables Vol C Tables 4.2.6.8 and 6.1.1.4'

loop_
_geom_angle_atom_site_label_1
_geom_angle_atom_site_label_2
_geom_angle_atom_site_label_3
_geom_angle
_geom_angle_site_symmetry_1
_geom_angle_site_symmetry_3
O1 Mo1 O1 103.9(10) 2_655 .
O1 Mo1 O2 108.6(4) 2_655 2_655
O1 Mo1 O2 104.7(4) . 2_655
O1 Mo1 O2 104.7(4) 2_655 .
O1 Mo1 O2 108.6(4) . .
O2 Mo1 O2 124.7(4) 2_655 .
O3 Mo2 O4 102.8(3) . .
O3 Mo2 O5 99.7(3) . .
O4 Mo2 O5 103.0(3) . .
O3 Mo2 O2 100.4(3) . .
O4 Mo2 O2 93.0(3) . .
O5 Mo2 O2 150.7(2) . .
O3 Mo2 O7 90.4(3) . 2_655
O4 Mo2 O7 164.6(3) . 2_655
O5 Mo2 O7 82.1(2) . 2_655
O2 Mo2 O7 76.7(2) . 2_655
O3 Mo2 O6 165.7(3) . .
O4 Mo2 O6 91.2(3) . .
O5 Mo2 O6 74.0(2) . .
O2 Mo2 O6 81.5(2) . .
O7 Mo2 O6 76.2(2) 2_655 .
O10 Mo3 O11 103.7(3) . .
O10 Mo3 O5 99.1(3) . .
O11 Mo3 O5 97.3(3) . .
O10 Mo3 O12 96.5(3) . .
O11 Mo3 O12 104.3(3) . .
O5 Mo3 O12 149.4(2) . .
O10 Mo3 O9 164.9(3) . 2_655
O11 Mo3 O9 90.8(3) . 2_655
O5 Mo3 O9 82.8(2) . 2_655
O12 Mo3 O9 75.6(2) . 2_655
O10 Mo3 O6 92.2(3) . .
O11 Mo3 O6 162.3(3) . .
O5 Mo3 O6 72.1(2) . .
O12 Mo3 O6 81.3(2) . .
O9 Mo3 O6 74.1(2) 2_655 .
O13 Mo4 O13 107.4(5) 2_655 .
O13 Mo4 O12 103.0(3) 2_655 .
O13 Mo4 O12 106.7(3) . .
O13 Mo4 O12 106.7(3) 2_655 2_655
O13 Mo4 O12 103.0(3) . 2_655
O12 Mo4 O12 128.8(4) . 2_655
O8 Mo5 O6 113.7(3) . .
O8 Mo5 O9 106.9(3) . .
O6 Mo5 O9 111.5(3) . .
O8 Mo5 O7 104.1(3) . .
O6 Mo5 O7 110.9(3) . .
O9 Mo5 O7 109.4(3) . .
Mo1 O2 Mo2 137.4(3) . .
Mo2 O5 Mo3 122.2(3) . .
Mo5 O6 Mo3 129.9(3) . .
Mo5 O6 Mo2 141.0(3) . .
Mo3 O6 Mo2 88.59(19) . .
Mo5 O7 Mo2 127.3(3) . 2_655
Mo5 O9 Mo3 128.9(3) . 2_655
Mo4 O12 Mo3 126.3(3) . .
N2 Ag1 N9 128.9(2) 3_545 3_444
N2 Ag1 N1 124.0(2) 3_545 .
N9 Ag1 N1 107.0(2) 3_444 .
N7 Ag2 N8 123.4(2) 3_445 .
N7 Ag2 N3 134.6(2) 3_445 .
N8 Ag2 N3 101.9(2) . .
C46 C15 C19 118.3(6) . .
N4 C17 N5 125.5(6) . .
N4 C17 C19 118.7(5) . .
N5 C17 C19 115.7(5) . .
N11 C18 N10 125.1(6) . .
N11 C18 C27 115.5(5) . .
N10 C18 C27 119.4(5) . .
C33 C19 C15 118.2(6) . .
C33 C19 C17 119.8(5) . .
C15 C19 C17 122.0(6) . .
C39 C20 C49 117.9(6) . .
C30 C21 C27 117.9(6) . .
N6 C23 N5 124.8(6) . .
N6 C23 C31 118.7(5) . .
N5 C23 C31 116.5(5) . .
N7 C24 C45 122.7(6) . .
N12 C25 N10 124.3(6) . .
N12 C25 C37 118.0(5) . .
N10 C25 C37 117.7(5) . .
C47 C26 C37 118.2(6) . .
C50 C27 C21 118.6(6) . .
C50 C27 C18 123.0(6) . .
C21 C27 C18 118.4(5) . .
N8 C30 C21 124.3(6) . .
C60 C31 C57 118.7(6) . .
C60 C31 C23 121.7(6) . .
C57 C31 C23 119.5(6) . .
C19 C33 C40 118.6(6) . .
C42 C36 N1 122.9(6) . .
C26 C37 C45 118.0(6) . .
C26 C37 C25 120.9(6) . .
C45 C37 C25 121.1(5) . .
C20 C39 C42 117.4(6) . .
C20 C39 C48 120.6(6) . .
C42 C39 C48 122.0(6) . .
N2 C40 C33 124.2(6) . .
C54 C41 C44 118.9(7) . .
C36 C42 C39 119.9(6) . .
N11 C43 N12 125.0(6) . .
N11 C43 C44 117.1(6) . .
N12 C43 C44 117.9(6) . .
C59 C44 C43 119.1(6) . .
C59 C44 C41 119.5(6) . .
C43 C44 C41 121.4(6) . .
C24 C45 C37 119.7(6) . .
C15 C46 N2 124.2(6) . .
C26 C47 N7 123.5(6) . .
N6 C48 N4 124.6(6) . .
N6 C48 C39 117.9(5) . .
N4 C48 C39 117.5(6) . .
N1 C49 C20 124.8(6) . .
C27 C50 C56 119.0(6) . .
N9 C53 C59 124.2(7) . .
C41 C54 N9 122.3(7) . .
C57 C55 N3 123.0(7) . .
N8 C56 C50 123.9(6) . .
C55 C57 C31 118.8(7) . .
N3 C58 C60 124.3(7) . .
C53 C59 C44 117.7(7) . .
C58 C60 C31 118.2(7) . .
C49 N1 C36 117.1(6) . .
C49 N1 Ag1 123.0(4) . .
C36 N1 Ag1 119.9(4) . .
C46 N2 C40 116.4(6) . .
C46 N2 Ag1 123.7(4) . 3_455
C40 N2 Ag1 119.6(4) . 3_455
C58 N3 C55 116.7(6) . .
C58 N3 Ag2 128.6(5) . .
C55 N3 Ag2 113.4(5) . .
C17 N4 C48 114.7(5) . .
C17 N5 C23 115.2(5) . .
C23 N6 C48 115.1(5) . .
C24 N7 C47 117.9(6) . .
C24 N7 Ag2 114.9(4) . 3
C47 N7 Ag2 127.2(4) . 3
C30 N8 C56 116.3(6) . .
C30 N8 Ag2 114.9(4) . .
C56 N8 Ag2 128.2(5) . .
C53 N9 C54 117.5(6) . .
C53 N9 Ag1 112.3(5) . 3_556
C54 N9 Ag1 130.1(5) . 3_556
C18 N10 C25 115.8(5) . .
C18 N11 C43 114.6(5) . .
C25 N12 C43 115.1(5) . .

loop_
_geom_bond_atom_site_label_1
_geom_bond_atom_site_label_2
_geom_bond_distance
_geom_bond_site_symmetry_2
Mo1 O1 1.702(9) 2_655
Mo1 O1 1.702(9) .
Mo1 O2 1.804(6) 2_655
Mo1 O2 1.804(6) .
Mo2 O3 1.713(6) .
Mo2 O4 1.687(6) .
Mo2 O5 1.869(5) .
Mo2 O2 1.977(6) .
Mo2 O7 2.299(6) 2_655
Mo2 O6 2.379(6) .
Mo3 O10 1.703(6) .
Mo3 O11 1.665(6) .
Mo3 O5 1.946(6) .
Mo3 O12 1.943(6) .
Mo3 O9 2.293(5) 2_655
Mo3 O6 2.405(6) .
Mo4 O13 1.673(8) 2_655
Mo4 O13 1.673(7) .
Mo4 O12 1.894(6) .
Mo4 O12 1.894(6) 2_655
Mo5 O8 1.681(5) .
Mo5 O6 1.764(6) .
Mo5 O9 1.804(6) .
Mo5 O7 1.801(6) .
O7 Mo2 2.299(6) 2_655
O9 Mo3 2.293(5) 2_655
Ag1 N2 2.269(5) 3_545
Ag1 N9 2.307(6) 3_444
Ag1 N1 2.317(5) .
Ag2 N7 2.278(5) 3_445
Ag2 N8 2.338(5) .
Ag2 N3 2.320(6) .
C15 C46 1.380(10) .
C15 C19 1.380(9) .
C17 N4 1.328(8) .
C17 N5 1.333(8) .
C17 C19 1.492(8) .
C18 N11 1.351(8) .
C18 N10 1.308(8) .
C18 C27 1.502(8) .
C19 C33 1.390(9) .
C20 C39 1.407(9) .
C20 C49 1.383(9) .
C21 C30 1.390(9) .
C21 C27 1.390(9) .
C23 N6 1.333(8) .
C23 N5 1.334(8) .
C23 C31 1.490(9) .
C24 N7 1.335(8) .
C24 C45 1.388(9) .
C25 N12 1.340(8) .
C25 N10 1.338(8) .
C25 C37 1.487(8) .
C26 C47 1.387(9) .
C26 C37 1.408(9) .
C27 C50 1.381(9) .
C30 N8 1.332(9) .
C31 C60 1.369(10) .
C31 C57 1.388(9) .
C33 C40 1.369(9) .
C36 C42 1.378(9) .
C36 N1 1.343(8) .
C37 C45 1.377(9) .
C39 C42 1.384(9) .
C39 C48 1.478(9) .
C40 N2 1.329(9) .
C41 C54 1.393(10) .
C41 C44 1.369(10) .
C43 N11 1.331(8) .
C43 N12 1.333(8) .
C43 C44 1.496(9) .
C44 C59 1.382(10) .
C46 N2 1.329(9) .
C47 N7 1.337(9) .
C48 N6 1.345(8) .
C48 N4 1.343(8) .
C49 N1 1.316(8) .
C50 C56 1.372(10) .
C53 N9 1.328(10) .
C53 C59 1.381(10) .
C54 N9 1.342(10) .
C55 C57 1.373(10) .
C55 N3 1.347(10) .
C56 N8 1.347(9) .
C58 N3 1.325(10) .
C58 C60 1.378(11) .
N2 Ag1 2.269(5) 3_455
N7 Ag2 2.278(5) 3
N9 Ag1 2.307(6) 3_556
